data_4338241
loop_
_publ_author_name
'Chitnis, Saurabh S.'
'Burford, Neil'
'McDonald, Robert'
'Ferguson, Michael J.'

_publ_section_title
;
 Prototypical Phosphine Complexes of Antimony(III).
;
_journal_issue 10
_journal_name_full 'Inorganic chemistry'
_journal_page_first 5359
_journal_page_last 5372
_journal_paper_doi 10.1021/ic500723y
_journal_volume 53
_journal_year 2014
_chemical_formula_moiety 'C18 H15 Cl3 P Sb'
_chemical_formula_sum 'C18 H15 Cl3 P Sb'
_chemical_formula_weight 490.37
_chemical_name_systematic
; 
 ? 
;
_space_group_IT_number 2
_symmetry_cell_setting triclinic
_symmetry_space_group_name_Hall '-P 1'
_symmetry_space_group_name_H-M 'P -1'
_atom_sites_solution_hydrogens geom
_atom_sites_solution_primary direct
_atom_sites_solution_secondary difmap
_audit_creation_method SHELXL-97
_cell_angle_alpha 92.9183(8)
_cell_angle_beta 115.7836(7)
_cell_angle_gamma 113.9875(7)
_cell_formula_units_Z 2
_cell_length_a 10.5374(8)
_cell_length_b 10.5630(8)
_cell_length_c 10.6579(8)
_cell_measurement_reflns_used 4803
_cell_measurement_temperature 173(2)
_cell_measurement_theta_max 27.38
_cell_measurement_theta_min 2.20
_cell_volume 937.79(12)
_computing_cell_refinement 'Bruker SAINT'
_computing_data_collection 'Bruker APEX2'
_computing_data_reduction 'Bruker SAINT'
_computing_molecular_graphics 'Bruker SHELXTL'
_computing_publication_material 'Bruker SHELXTL'
_computing_structure_refinement 'SHELXL-97 (Sheldrick, 2008)'
_computing_structure_solution 'DIRDIF-2008 (Beurskens et al., 2008)'
_diffrn_ambient_temperature 173(2)
_diffrn_measured_fraction_theta_full 0.990
_diffrn_measured_fraction_theta_max 0.983
_diffrn_measurement_device_type 'Bruker APEX-II CCD'
_diffrn_measurement_method '\w scans'
_diffrn_radiation_monochromator graphite
_diffrn_radiation_source 'fine-focus sealed tube'
_diffrn_radiation_type MoK\a
_diffrn_radiation_wavelength 0.71073
_diffrn_reflns_av_R_equivalents 0.0145
_diffrn_reflns_av_unetI/netI 0.0234
_diffrn_reflns_limit_h_max 13
_diffrn_reflns_limit_h_min -13
_diffrn_reflns_limit_k_max 13
_diffrn_reflns_limit_k_min -13
_diffrn_reflns_limit_l_max 13
_diffrn_reflns_limit_l_min -13
_diffrn_reflns_number 7721
_diffrn_reflns_theta_full 27.20
_diffrn_reflns_theta_max 27.49
_diffrn_reflns_theta_min 2.20
_exptl_absorpt_coefficient_mu 1.979
_exptl_absorpt_correction_T_max 0.4997
_exptl_absorpt_correction_T_min 0.3446
_exptl_absorpt_correction_type integration
_exptl_absorpt_process_details 'SADABS (Sheldrick, 2008)'
_exptl_crystal_colour colourless
_exptl_crystal_density_diffrn 1.737
_exptl_crystal_density_method 'not measured'
_exptl_crystal_description fragment
_exptl_crystal_F_000 480
_exptl_crystal_size_max 0.68
_exptl_crystal_size_mid 0.61
_exptl_crystal_size_min 0.41
_refine_diff_density_max 0.553
_refine_diff_density_min -0.380
_refine_diff_density_rms 0.062
_refine_ls_extinction_coef 0.0148(5)
_refine_ls_extinction_expression Fc^*^=kFc[1+0.001xFc^2^\l^3^/sin(2\q)]^-1/4^
_refine_ls_extinction_method SHELXL
_refine_ls_goodness_of_fit_ref 1.102
_refine_ls_hydrogen_treatment constr
_refine_ls_matrix_type full
_refine_ls_number_parameters 224
_refine_ls_number_reflns 4219
_refine_ls_number_restraints 0
_refine_ls_restrained_S_all 1.102
_refine_ls_R_factor_all 0.0199
_refine_ls_R_factor_gt 0.0190
_refine_ls_shift/su_max 0.001
_refine_ls_shift/su_mean 0.000
_refine_ls_structure_factor_coef Fsqd
_refine_ls_weighting_details 'calc w=1/[\s^2^(Fo^2^)+(0.0191P)^2^+0.3204P] where P=(Fo^2^+2Fc^2^)/3'
_refine_ls_weighting_scheme calc
_refine_ls_wR_factor_gt 0.0450
_refine_ls_wR_factor_ref 0.0455
_reflns_number_gt 4056
_reflns_number_total 4219
_reflns_threshold_expression I>2\s(I)
_cod_data_source_file ic500723y_si_011.cif
_cod_data_source_block vic1331
_cod_depositor_comments
;
The following automatic conversions were performed:

'_symmetry_cell_setting' value 'Triclinic' changed to 'triclinic'
according to
/usr/data/users/saulius/crontab/automatic-downloads/rss-feeds/ACS/lib/dictionaries/cif_core.dic
dictionary named 'cif_core.dic' version 2.4.2 from 2011-04-26.

Automatic conversion script
Id: cif_fix_values 2281 2013-09-26 08:29:07Z andrius 

 Adding full bibliography for 4338238--4338252.cif.
;
_cod_database_code 4338241

loop_
_symmetry_equiv_pos_as_xyz
'x, y, z'
'-x, -y, -z'

loop_
_atom_site_label
_atom_site_type_symbol
_atom_site_fract_x
_atom_site_fract_y
_atom_site_fract_z
_atom_site_U_iso_or_equiv
_atom_site_adp_type
_atom_site_occupancy
_atom_site_symmetry_multiplicity
_atom_site_calc_flag
_atom_site_refinement_flags
Sb Sb 0.094153(14) 0.216540(12) 0.070972(12) 0.01868(5) Uani 1 1 d .
Cl1 Cl 0.10561(6) 0.03869(5) -0.11766(5) 0.02693(10) Uani 1 1 d .
Cl2 Cl 0.26631(6) 0.43583(5) 0.04663(5) 0.03047(11) Uani 1 1 d .
Cl3 Cl 0.31329(6) 0.20388(5) 0.25598(5) 0.02835(11) Uani 1 1 d .
P P 0.09328(6) 0.36681(5) 0.28963(5) 0.01807(10) Uani 1 1 d .
C11 C 0.1815(2) 0.34520(19) 0.46946(19) 0.0202(4) Uani 1 1 d .
C12 C 0.1571(2) 0.2082(2) 0.4860(2) 0.0252(4) Uani 1 1 d .
H12 H 0.1017 0.1288 0.4031 0.025(5) Uiso 1 1 calc R
C13 C 0.2139(3) 0.1887(2) 0.6234(2) 0.0300(4) Uani 1 1 d .
H13 H 0.1962 0.0954 0.6348 0.035(6) Uiso 1 1 calc R
C14 C 0.2966(3) 0.3048(2) 0.7444(2) 0.0302(4) Uani 1 1 d .
H14 H 0.3349 0.2907 0.8385 0.036(6) Uiso 1 1 calc R
C15 C 0.3234(3) 0.4399(2) 0.7290(2) 0.0304(4) Uani 1 1 d .
H15 H 0.3814 0.5192 0.8126 0.042(7) Uiso 1 1 calc R
C16 C 0.2662(2) 0.4617(2) 0.5919(2) 0.0257(4) Uani 1 1 d .
H16 H 0.2848 0.5554 0.5816 0.021(5) Uiso 1 1 calc R
C21 C -0.1192(2) 0.29163(18) 0.2232(2) 0.0209(4) Uani 1 1 d .
C22 C -0.2180(2) 0.2778(2) 0.0786(2) 0.0271(4) Uani 1 1 d .
H22 H -0.1727 0.3122 0.0195 0.030(6) Uiso 1 1 calc R
C23 C -0.3826(3) 0.2138(2) 0.0211(3) 0.0355(5) Uani 1 1 d .
H23 H -0.4498 0.2051 -0.0774 0.038(7) Uiso 1 1 calc R
C24 C -0.4492(3) 0.1626(2) 0.1061(3) 0.0386(5) Uani 1 1 d .
H24 H -0.5622 0.1181 0.0658 0.049(8) Uiso 1 1 calc R
C25 C -0.3521(3) 0.1761(2) 0.2493(3) 0.0373(5) Uani 1 1 d .
H25 H -0.3985 0.1415 0.3077 0.052(8) Uiso 1 1 calc R
C26 C -0.1872(3) 0.2397(2) 0.3087(2) 0.0290(4) Uani 1 1 d .
H26 H -0.1208 0.2479 0.4073 0.027(6) Uiso 1 1 calc R
C31 C 0.1741(2) 0.55910(19) 0.31025(19) 0.0207(4) Uani 1 1 d .
C32 C 0.3335(2) 0.6391(2) 0.3460(2) 0.0270(4) Uani 1 1 d .
H32 H 0.3974 0.5929 0.3594 0.034(6) Uiso 1 1 calc R
C33 C 0.3988(3) 0.7860(2) 0.3621(2) 0.0347(5) Uani 1 1 d .
H33 H 0.5079 0.8407 0.3874 0.045(7) Uiso 1 1 calc R
C34 C 0.3059(3) 0.8536(2) 0.3413(2) 0.0367(5) Uani 1 1 d .
H34 H 0.3511 0.9543 0.3514 0.048(7) Uiso 1 1 calc R
C35 C 0.1480(3) 0.7752(2) 0.3061(2) 0.0340(5) Uani 1 1 d .
H35 H 0.0849 0.8222 0.2928 0.049(7) Uiso 1 1 calc R
C36 C 0.0804(2) 0.6269(2) 0.2899(2) 0.0264(4) Uani 1 1 d .
H36 H -0.0285 0.5727 0.2653 0.028(6) Uiso 1 1 calc R

loop_
_atom_site_aniso_label
_atom_site_aniso_U_11
_atom_site_aniso_U_22
_atom_site_aniso_U_33
_atom_site_aniso_U_23
_atom_site_aniso_U_13
_atom_site_aniso_U_12
Sb 0.01909(8) 0.01753(7) 0.01875(8) 0.00460(5) 0.00878(5) 0.00892(5)
Cl1 0.0302(3) 0.0273(2) 0.0265(2) 0.00597(18) 0.0180(2) 0.0124(2)
Cl2 0.0338(3) 0.0240(2) 0.0304(3) 0.01005(19) 0.0185(2) 0.0082(2)
Cl3 0.0268(2) 0.0377(3) 0.0272(2) 0.0119(2) 0.0125(2) 0.0217(2)
P 0.0186(2) 0.0179(2) 0.0175(2) 0.00385(17) 0.00835(19) 0.00931(18)
C11 0.0197(9) 0.0231(9) 0.0188(9) 0.0054(7) 0.0101(7) 0.0106(7)
C12 0.0296(11) 0.0229(9) 0.0223(9) 0.0060(7) 0.0130(8) 0.0118(8)
C13 0.0373(12) 0.0298(10) 0.0308(11) 0.0157(9) 0.0200(10) 0.0187(9)
C14 0.0290(11) 0.0416(12) 0.0214(10) 0.0123(9) 0.0124(9) 0.0179(10)
C15 0.0283(11) 0.0346(11) 0.0191(10) 0.0006(8) 0.0078(9) 0.0123(9)
C16 0.0284(10) 0.0233(9) 0.0239(10) 0.0039(8) 0.0123(8) 0.0121(8)
C21 0.0186(9) 0.0182(8) 0.0245(9) 0.0017(7) 0.0095(8) 0.0095(7)
C22 0.0255(10) 0.0262(9) 0.0284(10) 0.0058(8) 0.0107(9) 0.0144(8)
C23 0.0258(11) 0.0331(11) 0.0361(12) -0.0002(9) 0.0052(10) 0.0164(9)
C24 0.0190(10) 0.0298(11) 0.0579(15) -0.0004(10) 0.0152(11) 0.0098(9)
C25 0.0303(12) 0.0342(11) 0.0532(14) 0.0095(10) 0.0280(11) 0.0129(10)
C26 0.0275(11) 0.0307(10) 0.0318(11) 0.0065(8) 0.0173(9) 0.0139(9)
C31 0.0230(9) 0.0187(8) 0.0178(9) 0.0042(7) 0.0088(8) 0.0094(7)
C32 0.0261(10) 0.0241(9) 0.0272(10) 0.0041(8) 0.0120(9) 0.0104(8)
C33 0.0306(12) 0.0264(10) 0.0334(12) 0.0028(9) 0.0142(10) 0.0044(9)
C34 0.0457(14) 0.0190(9) 0.0327(12) 0.0055(8) 0.0141(11) 0.0107(9)
C35 0.0436(13) 0.0279(10) 0.0290(11) 0.0083(9) 0.0110(10) 0.0235(10)
C36 0.0267(10) 0.0251(9) 0.0239(10) 0.0050(8) 0.0082(8) 0.0145(8)

loop_
_atom_type_symbol
_atom_type_description
_atom_type_scat_dispersion_real
_atom_type_scat_dispersion_imag
_atom_type_scat_source
C C 0.0033 0.0016 'International Tables Vol C Tables 4.2.6.8 and 6.1.1.4'
H H 0.0000 0.0000 'International Tables Vol C Tables 4.2.6.8 and 6.1.1.4'
P P 0.1023 0.0942 'International Tables Vol C Tables 4.2.6.8 and 6.1.1.4'
Cl Cl 0.1484 0.1585 'International Tables Vol C Tables 4.2.6.8 and 6.1.1.4'
Sb Sb -0.5866 1.5461 'International Tables Vol C Tables 4.2.6.8 and 6.1.1.4'

loop_
_geom_angle_atom_site_label_1
_geom_angle_atom_site_label_2
_geom_angle_atom_site_label_3
_geom_angle
_geom_angle_site_symmetry_3
Cl3 Sb Cl2 92.406(19) .
Cl3 Sb Cl1 86.235(17) .
Cl2 Sb Cl1 94.561(17) .
Cl3 Sb P 86.517(16) .
Cl2 Sb P 91.732(16) .
Cl1 Sb P 170.589(14) .
Cl3 Sb Cl1 85.990(17) 2
Cl2 Sb Cl1 176.645(15) 2
Cl1 Sb Cl1 88.278(15) 2
P Sb Cl1 85.234(14) 2
Sb Cl1 Sb 91.720(15) 2
C11 P C21 106.82(9) .
C11 P C31 106.59(8) .
C21 P C31 107.65(8) .
C11 P Sb 119.25(6) .
C21 P Sb 101.23(6) .
C31 P Sb 114.42(6) .
C16 C11 C12 119.64(17) .
C16 C11 P 120.87(14) .
C12 C11 P 119.40(14) .
C13 C12 C11 119.78(18) .
C12 C13 C14 120.17(18) .
C15 C14 C13 120.35(19) .
C14 C15 C16 120.39(19) .
C15 C16 C11 119.65(18) .
C22 C21 C26 119.51(18) .
C22 C21 P 118.01(15) .
C26 C21 P 122.36(15) .
C23 C22 C21 120.0(2) .
C24 C23 C22 120.3(2) .
C25 C24 C23 120.1(2) .
C24 C25 C26 120.5(2) .
C25 C26 C21 119.7(2) .
C36 C31 C32 119.96(17) .
C36 C31 P 121.64(15) .
C32 C31 P 118.40(14) .
C33 C32 C31 119.89(19) .
C32 C33 C34 120.3(2) .
C35 C34 C33 120.20(19) .
C34 C35 C36 120.2(2) .
C31 C36 C35 119.44(19) .

loop_
_geom_bond_atom_site_label_1
_geom_bond_atom_site_label_2
_geom_bond_distance
_geom_bond_site_symmetry_2
Sb Cl3 2.3569(5) .
Sb Cl2 2.4037(5) .
Sb Cl1 2.7562(5) .
Sb P 2.7576(5) .
Sb Cl1 2.8949(5) 2
Cl1 Sb 2.8949(5) 2
P C11 1.8047(18) .
P C21 1.8061(19) .
P C31 1.8124(18) .
C11 C16 1.394(3) .
C11 C12 1.398(3) .
C12 C13 1.384(3) .
C13 C14 1.385(3) .
C14 C15 1.371(3) .
C15 C16 1.390(3) .
C21 C22 1.392(3) .
C21 C26 1.395(3) .
C22 C23 1.385(3) .
C23 C24 1.379(4) .
C24 C25 1.378(3) .
C25 C26 1.386(3) .
C31 C36 1.392(3) .
C31 C32 1.392(3) .
C32 C33 1.383(3) .
C33 C34 1.383(3) .
C34 C35 1.378(3) .
C35 C36 1.396(3) .

loop_
_geom_torsion_atom_site_label_1
_geom_torsion_atom_site_label_2
_geom_torsion_atom_site_label_3
_geom_torsion_atom_site_label_4
_geom_torsion
_geom_torsion_site_symmetry_1
_geom_torsion_site_symmetry_4
Cl3 Sb Cl1 Sb 86.093(17) . 2
Cl2 Sb Cl1 Sb 178.211(16) . 2
P Sb Cl1 Sb 46.39(9) . 2
Cl1 Sb Cl1 Sb 0.0 2 2
Cl3 Sb P C11 -23.03(7) . .
Cl2 Sb P C11 -115.33(7) . .
Cl1 Sb P C11 16.66(12) . .
Cl1 Sb P C11 63.23(7) 2 .
Cl3 Sb P C21 -139.72(6) . .
Cl2 Sb P C21 127.97(6) . .
Cl1 Sb P C21 -100.04(11) . .
Cl1 Sb P C21 -53.46(6) 2 .
Cl3 Sb P C31 104.83(7) . .
Cl2 Sb P C31 12.52(7) . .
Cl1 Sb P C31 144.52(10) . .
Cl1 Sb P C31 -168.91(7) 2 .
C21 P C11 C16 -103.26(16) . .
C31 P C11 C16 11.61(18) . .
Sb P C11 C16 143.01(14) . .
C21 P C11 C12 73.28(17) . .
C31 P C11 C12 -171.85(15) . .
Sb P C11 C12 -40.46(17) . .
C16 C11 C12 C13 1.5(3) . .
P C11 C12 C13 -175.09(16) . .
C11 C12 C13 C14 -0.9(3) . .
C12 C13 C14 C15 -0.3(3) . .
C13 C14 C15 C16 0.8(3) . .
C14 C15 C16 C11 -0.2(3) . .
C12 C11 C16 C15 -1.0(3) . .
P C11 C16 C15 175.54(16) . .
C11 P C21 C22 -171.67(14) . .
C31 P C21 C22 74.18(15) . .
Sb P C21 C22 -46.18(14) . .
C11 P C21 C26 4.35(17) . .
C31 P C21 C26 -109.80(16) . .
Sb P C21 C26 129.83(14) . .
C26 C21 C22 C23 0.5(3) . .
P C21 C22 C23 176.62(15) . .
C21 C22 C23 C24 -0.5(3) . .
C22 C23 C24 C25 0.5(3) . .
C23 C24 C25 C26 -0.6(3) . .
C24 C25 C26 C21 0.6(3) . .
C22 C21 C26 C25 -0.6(3) . .
P C21 C26 C25 -176.52(15) . .
C11 P C31 C36 -108.33(16) . .
C21 P C31 C36 5.97(18) . .
Sb P C31 C36 117.62(15) . .
C11 P C31 C32 72.28(16) . .
C21 P C31 C32 -173.42(15) . .
Sb P C31 C32 -61.77(16) . .
C36 C31 C32 C33 0.4(3) . .
P C31 C32 C33 179.77(16) . .
C31 C32 C33 C34 -0.6(3) . .
C32 C33 C34 C35 0.7(3) . .
C33 C34 C35 C36 -0.5(3) . .
C32 C31 C36 C35 -0.2(3) . .
P C31 C36 C35 -179.55(15) . .
C34 C35 C36 C31 0.2(3) . .
